data_2210065
loop_
_publ_author_name
'Odaba\,so\(glu, Mustafa'
'B\"uy\"ukg\"ung\"or, Orhan'

_publ_section_title
;
 3-[3-(Trifluoromethyl)anilino]isobenzofuran-1(3<i>H</i>)-one
;
_journal_coeditor_code AT2084
_journal_issue 9
_journal_name_full 'Acta Crystallographica Section E'
_journal_page_first o4151
_journal_page_last o4153
_journal_paper_doi 10.1107/S1600536806032089
_journal_volume 62
_journal_year 2006
_chemical_formula_iupac 'C15 H10 F3 N O2'
_chemical_formula_moiety 'C15 H10 F3 N O2'
_chemical_formula_sum 'C15 H10 F3 N O2'
_chemical_formula_weight 293.24
_chemical_name_common 3-[3-(trifluoromethyl)anilino]phthalide
_chemical_name_systematic
;
3-[3-(trifluoromethyl)anilino]isobenzofuran-1(3H)-one
;
_space_group_IT_number 14
_symmetry_cell_setting monoclinic
_symmetry_space_group_name_Hall '-P 2ybc'
_symmetry_space_group_name_H-M 'P 1 21/c 1'
_atom_sites_solution_hydrogens geom
_atom_sites_solution_primary direct
_atom_sites_solution_secondary difmap
_audit_creation_method SHELXL-97
_cell_angle_alpha 90.00
_cell_angle_beta 97.400(5)
_cell_angle_gamma 90.00
_cell_formula_units_Z 4
_cell_length_a 13.4659(9)
_cell_length_b 8.1794(7)
_cell_length_c 12.2649(8)
_cell_measurement_reflns_used 17541
_cell_measurement_temperature 296
_cell_measurement_theta_max 27.92
_cell_measurement_theta_min 2.49
_cell_volume 1339.64(17)
_computing_cell_refinement X-AREA
_computing_data_collection 'X-AREA (Stoe & Cie, 2002)'
_computing_data_reduction 'X-RED32 (Stoe & Cie, 2002)'
_computing_molecular_graphics 'ORTEP-3 for Windows (Farrugia, 1997)'
_computing_publication_material 'WinGX (Farrugia, 1999)'
_computing_structure_refinement 'SHELXL97 (Sheldrick, 1997)'
_computing_structure_solution 'SHELXS97 (Sheldrick, 1990)'
_diffrn_ambient_temperature 296
_diffrn_detector_area_resol_mean 6.67
_diffrn_measured_fraction_theta_full 1.000
_diffrn_measured_fraction_theta_max 1.000
_diffrn_measurement_device '2-circle goniometer'
_diffrn_measurement_device_type 'Stoe IPDS-2'
_diffrn_measurement_method \w
_diffrn_radiation_monochromator 'plane graphite'
_diffrn_radiation_type MoK\a
_diffrn_radiation_wavelength 0.71073
_diffrn_reflns_av_R_equivalents 0.1037
_diffrn_reflns_av_sigmaI/netI 0.0591
_diffrn_reflns_limit_h_max 16
_diffrn_reflns_limit_h_min -16
_diffrn_reflns_limit_k_max 10
_diffrn_reflns_limit_k_min -10
_diffrn_reflns_limit_l_max 15
_diffrn_reflns_limit_l_min -15
_diffrn_reflns_number 14507
_diffrn_reflns_theta_full 25.99
_diffrn_reflns_theta_max 25.99
_diffrn_reflns_theta_min 2.92
_diffrn_standards_decay_% <2
_diffrn_standards_number 0
_exptl_absorpt_coefficient_mu 0.125
_exptl_absorpt_correction_T_max 0.9858
_exptl_absorpt_correction_T_min 0.9420
_exptl_absorpt_correction_type integration
_exptl_absorpt_process_details '(X-RED32; Stoe & Cie, 2002)'
_exptl_crystal_colour colourless
_exptl_crystal_density_diffrn 1.454
_exptl_crystal_density_method 'not measured'
_exptl_crystal_description prism
_exptl_crystal_F_000 600
_exptl_crystal_size_max 0.610
_exptl_crystal_size_mid 0.423
_exptl_crystal_size_min 0.120
_refine_diff_density_max 0.401
_refine_diff_density_min -0.286
_refine_ls_extinction_coef 0.011(3)
_refine_ls_extinction_expression Fc^*^=kFc[1+0.001xFc^2^\l^3^/sin(2\q)]^-1/4^
_refine_ls_extinction_method SHELXL97
_refine_ls_goodness_of_fit_ref 1.065
_refine_ls_hydrogen_treatment mixed
_refine_ls_matrix_type full
_refine_ls_number_parameters 195
_refine_ls_number_reflns 2629
_refine_ls_number_restraints 0
_refine_ls_restrained_S_all 1.065
_refine_ls_R_factor_all 0.0911
_refine_ls_R_factor_gt 0.0713
_refine_ls_shift/su_max 0.000
_refine_ls_shift/su_mean 0.000
_refine_ls_structure_factor_coef Fsqd
_refine_ls_weighting_details 'calc w=1/[\s^2^(Fo^2^)+(0.0685P)^2^+1.3237P] where P=(Fo^2^+2Fc^2^)/3'
_refine_ls_weighting_scheme calc
_refine_ls_wR_factor_gt 0.1862
_refine_ls_wR_factor_ref 0.1983
_reflns_number_gt 1933
_reflns_number_total 2629
_reflns_threshold_expression I>2\s(I)
_cod_data_source_file at2084.cif
_cod_data_source_block I
_cod_original_sg_symbol_H-M 'P 21/c'
_cod_database_code 2210065
_cod_database_fobs_code 2210065

loop_
_symmetry_equiv_pos_as_xyz
'x, y, z'
'-x, y+1/2, -z+1/2'
'-x, -y, -z'
'x, -y-1/2, z-1/2'

loop_
_atom_site_type_symbol
_atom_site_label
_atom_site_fract_x
_atom_site_fract_y
_atom_site_fract_z
_atom_site_U_iso_or_equiv
_atom_site_adp_type
_atom_site_calc_flag
_atom_site_refinement_flags
_atom_site_occupancy
C C1 0.4651(2) 0.6847(4) 0.5535(2) 0.0536(8) Uani d . 1
C C2 0.3799(2) 0.6302(4) 0.6071(2) 0.0505(7) Uani d . 1
C C3 0.2793(3) 0.6569(5) 0.5783(3) 0.0669(9) Uani d . 1
H H3 0.2558 0.7167 0.5158 0.080 Uiso calc R 1
C C4 0.2147(3) 0.5927(5) 0.6446(4) 0.0790(11) Uani d . 1
H H4 0.1460 0.6071 0.6264 0.095 Uiso calc R 1
C C5 0.2509(3) 0.5062(5) 0.7386(4) 0.0767(11) Uani d . 1
H H5 0.2057 0.4647 0.7829 0.092 Uiso calc R 1
C C6 0.3518(3) 0.4799(4) 0.7685(3) 0.0651(9) Uani d . 1
H H6 0.3756 0.4227 0.8321 0.078 Uiso calc R 1
C C7 0.4164(2) 0.5426(4) 0.6996(2) 0.0485(7) Uani d . 1
C C8 0.5282(2) 0.5295(4) 0.7071(2) 0.0501(7) Uani d . 1
H H8 0.5470 0.4156 0.6961 0.060 Uiso calc R 1
C C9 0.6829(2) 0.5818(4) 0.8321(3) 0.0555(8) Uani d . 1
C C10 0.7451(2) 0.5205(4) 0.7605(3) 0.0596(8) Uani d . 1
H H10 0.7181 0.4814 0.6919 0.071 Uiso calc R 1
C C11 0.8480(3) 0.5174(5) 0.7913(3) 0.0661(9) Uani d . 1
C C12 0.8895(3) 0.5753(6) 0.8923(4) 0.0853(13) Uani d . 1
H H12 0.9585 0.5726 0.9126 0.102 Uiso calc R 1
C C13 0.8272(3) 0.6371(6) 0.9628(3) 0.0916(14) Uani d . 1
H H13 0.8547 0.6779 1.0308 0.110 Uiso calc R 1
C C14 0.7248(3) 0.6396(5) 0.9344(3) 0.0758(11) Uani d . 1
H H14 0.6837 0.6799 0.9836 0.091 Uiso calc R 1
C C17 0.9143(3) 0.4546(6) 0.7146(4) 0.0821(12) Uani d . 1
N N1 0.5792(2) 0.5875(4) 0.8054(2) 0.0597(8) Uani d . 1
O O1 0.4650(2) 0.7651(3) 0.47137(19) 0.0746(8) Uani d . 1
O O2 0.55034(16) 0.6305(3) 0.61130(17) 0.0569(6) Uani d . 1
F F1 1.0044(2) 0.4178(6) 0.7574(3) 0.1586(17) Uani d . 1
F F2 0.9248(3) 0.5546(5) 0.6336(4) 0.1750(19) Uani d . 1
F F3 0.8808(2) 0.3188(5) 0.6614(3) 0.1260(12) Uani d . 1
H H1 0.550(3) 0.631(5) 0.853(3) 0.070(11) Uiso d . 1

loop_
_atom_site_aniso_label
_atom_site_aniso_U_11
_atom_site_aniso_U_22
_atom_site_aniso_U_33
_atom_site_aniso_U_12
_atom_site_aniso_U_13
_atom_site_aniso_U_23
C1 0.0604(19) 0.0569(18) 0.0447(16) -0.0063(14) 0.0117(14) -0.0053(15)
C2 0.0520(17) 0.0521(17) 0.0488(16) -0.0023(13) 0.0120(13) -0.0048(14)
C3 0.059(2) 0.074(2) 0.067(2) 0.0043(17) 0.0049(17) -0.0022(18)
C4 0.050(2) 0.089(3) 0.100(3) 0.0007(18) 0.015(2) -0.004(2)
C5 0.060(2) 0.080(3) 0.096(3) -0.0032(18) 0.036(2) 0.008(2)
C6 0.064(2) 0.065(2) 0.071(2) 0.0014(16) 0.0273(17) 0.0137(17)
C7 0.0491(16) 0.0482(16) 0.0500(16) 0.0018(13) 0.0137(13) -0.0049(14)
C8 0.0496(17) 0.0557(17) 0.0475(16) 0.0000(13) 0.0151(13) -0.0025(14)
C9 0.0563(18) 0.0586(19) 0.0507(17) 0.0035(14) 0.0036(14) 0.0061(15)
C10 0.0520(18) 0.068(2) 0.0585(19) 0.0015(15) 0.0054(15) 0.0040(16)
C11 0.0523(19) 0.075(2) 0.070(2) 0.0001(16) 0.0033(16) 0.0184(19)
C12 0.062(2) 0.114(3) 0.076(3) -0.009(2) -0.010(2) 0.018(2)
C13 0.087(3) 0.123(4) 0.059(2) -0.011(3) -0.013(2) 0.001(2)
C14 0.080(3) 0.093(3) 0.053(2) -0.003(2) 0.0040(18) -0.0002(19)
C17 0.055(2) 0.101(3) 0.090(3) 0.006(2) 0.010(2) 0.013(3)
N1 0.0534(16) 0.079(2) 0.0473(15) 0.0098(14) 0.0092(12) -0.0084(14)
O1 0.0895(19) 0.0852(18) 0.0517(13) -0.0070(14) 0.0193(12) 0.0124(13)
O2 0.0517(12) 0.0736(15) 0.0478(11) -0.0076(10) 0.0153(9) -0.0016(11)
F1 0.0621(16) 0.253(5) 0.158(3) 0.044(2) 0.0021(17) -0.030(3)
F2 0.210(4) 0.168(3) 0.176(3) 0.061(3) 0.134(3) 0.073(3)
F3 0.0864(19) 0.157(3) 0.143(3) -0.0073(19) 0.0431(18) -0.043(2)

loop_
_atom_type_symbol
_atom_type_description
_atom_type_scat_dispersion_real
_atom_type_scat_dispersion_imag
_atom_type_scat_source
C C 0.0033 0.0016 'International Tables Vol C Tables 4.2.6.8 and 6.1.1.4'
H H 0.0000 0.0000 'International Tables Vol C Tables 4.2.6.8 and 6.1.1.4'
N N 0.0061 0.0033 'International Tables Vol C Tables 4.2.6.8 and 6.1.1.4'
O O 0.0106 0.0060 'International Tables Vol C Tables 4.2.6.8 and 6.1.1.4'
F F 0.0171 0.0103 'International Tables Vol C Tables 4.2.6.8 and 6.1.1.4'

loop_
_geom_angle_atom_site_label_1
_geom_angle_atom_site_label_2
_geom_angle_atom_site_label_3
_geom_angle
_geom_angle_publ_flag
O1 C1 O2 122.0(3) y
O1 C1 C2 128.8(3) y
O2 C1 C2 109.2(3) ?
C3 C2 C7 122.1(3) ?
C3 C2 C1 129.9(3) ?
C7 C2 C1 108.1(3) ?
C4 C3 C2 117.9(4) ?
C4 C3 H3 121.1 ?
C2 C3 H3 121.1 ?
C3 C4 C5 120.4(3) ?
C3 C4 H4 119.8 ?
C5 C4 H4 119.8 ?
C6 C5 C4 122.0(3) ?
C6 C5 H5 119.0 ?
C4 C5 H5 119.0 ?
C5 C6 C7 117.0(3) ?
C5 C6 H6 121.5 ?
C7 C6 H6 121.5 ?
C2 C7 C6 120.6(3) ?
C2 C7 C8 109.7(3) ?
C6 C7 C8 129.8(3) ?
N1 C8 O2 111.5(3) y
N1 C8 C7 114.1(2) ?
O2 C8 C7 102.3(2) ?
N1 C8 H8 109.6 ?
O2 C8 H8 109.6 ?
C7 C8 H8 109.6 ?
C10 C9 C14 119.1(3) ?
C10 C9 N1 122.2(3) ?
C14 C9 N1 118.7(3) ?
C9 C10 C11 119.9(3) ?
C9 C10 H10 120.0 ?
C11 C10 H10 120.0 ?
C12 C11 C10 120.9(4) ?
C12 C11 C17 119.1(4) ?
C10 C11 C17 120.0(4) ?
C13 C12 C11 118.8(4) ?
C13 C12 H12 120.6 ?
C11 C12 H12 120.6 ?
C12 C13 C14 121.1(4) ?
C12 C13 H13 119.4 ?
C14 C13 H13 119.4 ?
C13 C14 C9 120.0(4) ?
C13 C14 H14 120.0 ?
C9 C14 H14 120.0 ?
F1 C17 F2 105.4(4) ?
F1 C17 F3 104.2(4) ?
F2 C17 F3 102.2(4) ?
F1 C17 C11 115.9(4) ?
F2 C17 C11 113.7(4) ?
F3 C17 C11 114.1(4) ?
C8 N1 C9 124.1(3) ?
C8 N1 H1 122(3) ?
C9 N1 H1 113(3) ?
C1 O2 C8 110.6(2) ?

loop_
_geom_bond_atom_site_label_1
_geom_bond_atom_site_label_2
_geom_bond_distance
_geom_bond_publ_flag
C1 O1 1.203(4) y
C1 O2 1.344(4) y
C1 C2 1.463(4) ?
C2 C3 1.372(5) y
C2 C7 1.378(4) ?
C3 C4 1.370(5) ?
C3 H3 0.9300 ?
C4 C5 1.387(6) ?
C4 H4 0.9300 ?
C5 C6 1.378(5) ?
C5 H5 0.9300 ?
C6 C7 1.387(4) ?
C6 H6 0.9300 ?
C7 C8 1.500(4) ?
C8 N1 1.392(4) ?
C8 O2 1.497(4) ?
C8 H8 0.9800 ?
C9 C10 1.384(5) ?
C9 C14 1.390(5) ?
C9 N1 1.393(4) y
C10 C11 1.388(5) ?
C10 H10 0.9300 ?
C11 C12 1.376(6) ?
C11 C17 1.471(6) ?
C12 C13 1.376(6) ?
C12 H12 0.9300 ?
C13 C14 1.379(6) ?
C13 H13 0.9300 ?
C14 H14 0.9300 ?
C17 F1 1.295(5) ?
C17 F2 1.309(5) ?
C17 F3 1.337(6) ?
N1 H1 0.83(4) ?

loop_
_geom_hbond_atom_site_label_D
_geom_hbond_atom_site_label_H
_geom_hbond_atom_site_label_A
_geom_hbond_site_symmetry_A
_geom_hbond_distance_DH
_geom_hbond_distance_HA
_geom_hbond_distance_DA
_geom_hbond_angle_DHA
N1 H1 O1 4_576 0.83(4) 2.14(4) 2.962(4) 176(4)
C8 H8 O1 3_666 0.98 2.52 3.264(4) 132.8
C8 H8 Cg1 2_655 0.98 3.305 3.979(4) 127.63

loop_
_geom_torsion_atom_site_label_1
_geom_torsion_atom_site_label_2
_geom_torsion_atom_site_label_3
_geom_torsion_atom_site_label_4
_geom_torsion
O1 C1 C2 C3 -0.4(6)
O2 C1 C2 C3 179.6(3)
O1 C1 C2 C7 -179.4(3)
O2 C1 C2 C7 0.5(3)
C7 C2 C3 C4 -0.3(5)
C1 C2 C3 C4 -179.2(3)
C2 C3 C4 C5 1.1(6)
C3 C4 C5 C6 -0.7(7)
C4 C5 C6 C7 -0.6(6)
C3 C2 C7 C6 -1.1(5)
C1 C2 C7 C6 178.1(3)
C3 C2 C7 C8 178.1(3)
C1 C2 C7 C8 -2.8(3)
C5 C6 C7 C2 1.5(5)
C5 C6 C7 C8 -177.5(3)
C2 C7 C8 N1 124.2(3)
C6 C7 C8 N1 -56.7(5)
C2 C7 C8 O2 3.7(3)
C6 C7 C8 O2 -177.2(3)
C14 C9 C10 C11 0.0(5)
N1 C9 C10 C11 -179.9(3)
C9 C10 C11 C12 -0.3(6)
C9 C10 C11 C17 -179.1(4)
C10 C11 C12 C13 -0.2(6)
C17 C11 C12 C13 178.6(4)
C11 C12 C13 C14 0.9(7)
C12 C13 C14 C9 -1.2(7)
C10 C9 C14 C13 0.8(6)
N1 C9 C14 C13 -179.3(4)
C12 C11 C17 F1 17.7(6)
C10 C11 C17 F1 -163.5(4)
C12 C11 C17 F2 -104.6(5)
C10 C11 C17 F2 74.2(6)
C12 C11 C17 F3 138.8(4)
C10 C11 C17 F3 -42.5(5)
O2 C8 N1 C9 -67.3(4)
C7 C8 N1 C9 177.4(3)
C10 C9 N1 C8 1.7(5)
C14 C9 N1 C8 -178.2(3)
O1 C1 O2 C8 -178.2(3)
C2 C1 O2 C8 1.9(3)
N1 C8 O2 C1 -125.7(3)
C7 C8 O2 C1 -3.4(3)

loop_
_cod_related_entry_id
_cod_related_entry_database
_cod_related_entry_code
1 ChemSpider 2404876
